data_4115595
loop_
_publ_author_name
'Shigeru Ohba'
'Hiroyuki Hosomi'
'Yoshikatsu Ito'

_publ_contact_author_address
;
Department of Chemistry
Faculty of Science of Technology
Keio University
Hiyoshi 3-14-1, kohoku-ku
Yokohama 223-8522
Japan
;
_publ_contact_author_email ohba@chem.keio.ac.jp
_publ_contact_author_fax '(81) 45 566 1697'
_publ_contact_author_name 'Dr Shigeru Ohba'
_publ_contact_author_phone '(81) 45 566 1704'
_publ_section_title
;
 In Situ X-ray Observation of Pedal-like Conformational Change and
 Dimerization of trans-Cinnamamide in Cocrystals with Phthalic Acid
;
_journal_name_full 'Journal of the American Chemical Society'
_journal_page_first 6349
_journal_page_last 6352
_journal_paper_doi 10.1021/ja0034287
_journal_volume 123
_journal_year 2001
_chemical_formula_moiety 'C8 H6 O4, (C9 H9 N1 O1)2'
_chemical_formula_sum 'C26 H24 N2 O6'
_chemical_formula_weight 460.49
_space_group_IT_number 2
_symmetry_cell_setting triclinic
_symmetry_Int_Tables_number 2
_symmetry_space_group_name_Hall '-P 1'
_symmetry_space_group_name_H-M 'P -1'
_cell_angle_alpha 90.68(2)
_cell_angle_beta 105.79(2)
_cell_angle_gamma 75.55(1)
_cell_formula_units_Z 2
_cell_length_a 9.507(2)
_cell_length_b 17.422(2)
_cell_length_c 7.591(2)
_cell_measurement_reflns_used 25
_cell_measurement_temperature 298(1)
_cell_measurement_theta_max 14.9
_cell_measurement_theta_min 14.5
_cell_volume 1169.5(4)
_computing_cell_refinement 'MSC/AFC Diffractometer Control Software'
_computing_data_collection
;MSC/AFC Diffractometer Control Software
(Molecular Structure Corporation, 1993)
;
_computing_data_reduction
;TEXSAN
(Molecular Structure Corporation, 1999)
;
_computing_molecular_graphics 'ORTEP-II (Johnson, 1976)'
_computing_publication_material TEXSAN
_computing_structure_refinement 'SHELXL97 (Sheldrick, 1997)'
_computing_structure_solution 'SIR92 (Altomare et al., 1994)'
_diffrn_measurement_device_type 'Rigaku AFC7R'
_diffrn_measurement_method \q-2\q
_diffrn_radiation_type 'Mo K\a'
_diffrn_radiation_wavelength 0.71073
_diffrn_reflns_av_R_equivalents 0.007
_diffrn_reflns_limit_h_max 11
_diffrn_reflns_limit_h_min 0
_diffrn_reflns_limit_k_max 21
_diffrn_reflns_limit_k_min -21
_diffrn_reflns_limit_l_max 9
_diffrn_reflns_limit_l_min -9
_diffrn_reflns_number 4904
_diffrn_reflns_theta_max 26.0
_diffrn_reflns_theta_min 2.5
_diffrn_standards_decay_% 0
_diffrn_standards_interval_count 150
_diffrn_standards_number 3
_exptl_absorpt_coefficient_mu 0.094
_exptl_absorpt_correction_type none
_exptl_crystal_colour colourless
_exptl_crystal_density_diffrn 1.308
_exptl_crystal_description prism
_exptl_crystal_size_max 0.8
_exptl_crystal_size_mid 0.3
_exptl_crystal_size_min 0.2
_refine_diff_density_max 0.27
_refine_diff_density_min -0.29
_refine_ls_extinction_method none
_refine_ls_goodness_of_fit_ref 1.54
_refine_ls_hydrogen_treatment 'H atoms: see text'
_refine_ls_number_parameters 352
_refine_ls_number_reflns 4614
_refine_ls_R_factor_gt 0.080
_refine_ls_shift/su_max 0.001
_refine_ls_structure_factor_coef Fsqd
_refine_ls_weighting_details 'w = 1/[\s^2^(Fo^2^) + (0.03P)^2^+1.00P] where P=(Fo^2^+2Fc^2^)/3'
_refine_ls_weighting_scheme calc
_refine_ls_wR_factor_ref 0.223
_reflns_number_gt 3002
_reflns_number_total 4614
_reflns_threshold_expression I>2\s(I)
_cod_data_source_file ja0034287_1.cif
_cod_data_source_block (I')
_cod_original_sg_symbol_H-M 'P -1 '
_cod_original_formula_sum 'C26 H24 N2 O6 '
_cod_database_code 4115595

loop_
_symmetry_equiv_pos_as_xyz
x,y,z
-x,-y,-z

loop_
_atom_site_label
_atom_site_type_symbol
_atom_site_fract_x
_atom_site_fract_y
_atom_site_fract_z
_atom_site_U_iso_or_equiv
_atom_site_adp_type
_atom_site_occupancy
_atom_site_calc_flag
_atom_site_refinement_flags
_atom_site_disorder_group
O1 O -0.0976(4) 0.1959(2) 0.1888(5) 0.088(1) Uani 1.000 d . .
O2 O 0.1307(4) 0.1570(2) 0.3864(4) 0.079(1) Uani 1.000 d . .
O3 O 0.2393(3) 0.1486(2) 0.0686(5) 0.073(1) Uani 1.000 d . .
O4 O 0.4430(3) 0.1809(2) 0.2418(5) 0.086(1) Uani 1.000 d . .
O5 O 0.1199(4) 0.0144(2) 0.3922(5) 0.077(1) Uani 0.902(3) d P A
O5* O 0.204(4) -0.026(2) 0.395(4) 0.0779 Uiso 0.098(3) d P B
O6 O 0.3699(4) 0.0016(2) 0.1073(5) 0.074(1) Uani 0.902(3) d P A
O6* O 0.336(4) -0.018(2) 0.053(5) 0.0729 Uiso 0.098(3) d P B
N7 N -0.1010(5) 0.0322(3) 0.1729(7) 0.088(2) Uani 0.902(3) d P A
N7* N 0.004(4) -0.037(3) 0.173(6) 0.0873 Uiso 0.098(3) d P B
N8 N 0.5787(5) 0.0144(3) 0.3195(6) 0.087(1) Uani 0.902(3) d P A
N8* N 0.527(5) -0.047(3) 0.308(5) 0.0880 Uiso 0.098(3) d P B
C9 C 0.0243(5) 0.2076(3) 0.2627(6) 0.063(1) Uani 1.000 d . .
C10 C 0.0685(5) 0.2794(3) 0.2239(5) 0.060(1) Uani 1.000 d . .
C11 C -0.0269(5) 0.3540(3) 0.2315(7) 0.077(1) Uani 1.000 d . .
C12 C 0.0161(7) 0.4222(3) 0.2026(8) 0.087(2) Uani 1.000 d . .
C13 C 0.1503(7) 0.4171(3) 0.1641(7) 0.083(1) Uani 1.000 d . .
C14 C 0.2464(5) 0.3433(3) 0.1549(6) 0.070(1) Uani 1.000 d . .
C15 C 0.2055(5) 0.2745(3) 0.1850(5) 0.057(1) Uani 1.000 d . .
C16 C 0.3087(5) 0.1971(3) 0.1698(6) 0.060(1) Uani 1.000 d . .
C17 C 0.0226(6) -0.0158(3) 0.2838(7) 0.066(1) Uani 0.902(3) d P A
C17* C 0.148(4) -0.060(2) 0.265(4) 0.0661 Uiso 0.098(3) d P B
C18 C 0.0394(6) -0.0989(3) 0.2805(7) 0.072(1) Uani 0.902(3) d P A
C18* C 0.209(4) -0.140(2) 0.199(5) 0.0725 Uiso 0.098(3) d P B
C19 C 0.1577(6) -0.1524(3) 0.3874(7) 0.069(1) Uani 0.902(3) d P A
C19* C 0.309(4) -0.193(2) 0.373(5) 0.0704 Uiso 0.098(3) d P B
C20 C 0.1868(6) -0.2396(3) 0.3934(7) 0.060(1) Uani 0.902(3) d P A
C20* C 0.263(7) -0.268(3) 0.397(8) 0.0607 Uiso 0.098(3) d P B
C21 C 0.3212(6) -0.2869(3) 0.5102(8) 0.070(1) Uani 0.902(3) d P A
C22 C 0.3494(6) -0.3677(3) 0.5213(7) 0.075(1) Uani 0.902(3) d P A
C23 C 0.2447(7) -0.4055(3) 0.4174(8) 0.077(2) Uani 0.902(3) d P A
C24 C 0.1139(6) -0.3592(3) 0.3025(7) 0.075(1) Uani 0.902(3) d P A
C25 C 0.0871(6) -0.2783(3) 0.2900(7) 0.068(1) Uani 0.902(3) d P A
C26 C 0.4946(6) -0.0314(3) 0.2240(7) 0.062(1) Uani 0.902(3) d P A
C26* C 0.413(4) -0.064(2) 0.185(5) 0.0612 Uiso 0.098(3) d P B
C27 C 0.5497(6) -0.1146(3) 0.2551(7) 0.075(1) Uani 0.902(3) d P A
C27* C 0.362(4) -0.140(2) 0.161(6) 0.0751 Uiso 0.098(3) d P B
C28 C 0.4767(6) -0.1663(3) 0.1666(7) 0.072(1) Uani 0.902(3) d P A
C28* C 0.458(4) -0.205(2) 0.313(6) 0.0722 Uiso 0.098(3) d P B
C29 C 0.5246(6) -0.2534(3) 0.1846(7) 0.064(1) Uani 0.902(3) d P A
C29* C 0.545(7) -0.282(2) 0.257(8) 0.0651 Uiso 0.098(3) d P B
C30 C 0.6650(6) -0.2968(3) 0.3018(7) 0.076(2) Uani 0.902(3) d P A
C31 C 0.7073(6) -0.3778(4) 0.3101(7) 0.080(2) Uani 0.902(3) d P A
C32 C 0.6150(7) -0.4203(3) 0.2091(8) 0.078(2) Uani 0.902(3) d P A
C33 C 0.4761(6) -0.3805(3) 0.0957(8) 0.077(1) Uani 0.902(3) d P A
C34 C 0.4319(5) -0.2993(3) 0.0868(7) 0.069(1) Uani 0.902(3) d P A
H2 H 0.133(6) 0.098(4) 0.382(8) 0.1207(3) Uiso 1.000 d . .
H3 H 0.292(8) 0.092(4) 0.099(9) 0.1492(3) Uiso 1.000 d . .
H7A H -0.1154 0.0833 0.1715 0.1048 Uiso 0.902(3) calc P A
H7B H -0.1684 0.0113 0.1009 0.1048 Uiso 0.902(3) calc P A
H8A H 0.5480 0.0663 0.3039 0.1026 Uiso 0.902(3) calc P A
H8B H 0.6651 -0.0073 0.3977 0.1026 Uiso 0.902(3) calc P A
H11 H -0.1215 0.3586 0.2571 0.0918 Uiso 1.000 calc . .
H12 H -0.0485 0.4737 0.2082 0.1037 Uiso 1.000 calc . .
H13 H 0.1776 0.4647 0.1439 0.0984 Uiso 1.000 calc . .
H14 H 0.3403 0.3404 0.1276 0.0827 Uiso 1.000 calc . .
H18 H -0.0361 -0.1202 0.1971 0.0846 Uiso 0.902(3) calc P A
H19 H 0.2326 -0.1306 0.4716 0.0811 Uiso 0.902(3) calc P A
H21 H 0.3948 -0.2621 0.5831 0.0826 Uiso 0.902(3) calc P A
H22 H 0.4422 -0.3979 0.6015 0.0911 Uiso 0.902(3) calc P A
H23 H 0.2638 -0.4613 0.4250 0.0939 Uiso 0.902(3) calc P A
H24 H 0.0403 -0.3837 0.2301 0.0904 Uiso 0.902(3) calc P A
H25 H -0.0041 -0.2480 0.2062 0.0809 Uiso 0.902(3) calc P A
H27 H 0.6455 -0.1377 0.3453 0.0875 Uiso 0.902(3) calc P A
H28 H 0.3806 -0.1428 0.0795 0.0845 Uiso 0.902(3) calc P A
H30 H 0.7309 -0.2688 0.3770 0.0891 Uiso 0.902(3) calc P A
H31 H 0.8042 -0.4050 0.3882 0.0961 Uiso 0.902(3) calc P A
H32 H 0.6452 -0.4760 0.2188 0.0982 Uiso 0.902(3) calc P A
H33 H 0.4114 -0.4096 0.0227 0.0920 Uiso 0.902(3) calc P A
H34 H 0.3330 -0.2732 0.0106 0.0817 Uiso 0.902(3) calc P A

loop_
_atom_site_aniso_label
_atom_site_aniso_U_11
_atom_site_aniso_U_22
_atom_site_aniso_U_33
_atom_site_aniso_U_12
_atom_site_aniso_U_13
_atom_site_aniso_U_23
O1 0.056(2) 0.095(3) 0.105(3) -0.032(2) -0.003(2) 0.000(2)
O2 0.077(2) 0.080(2) 0.072(2) -0.039(2) -0.007(2) 0.012(2)
O3 0.056(2) 0.062(2) 0.084(2) -0.008(2) -0.003(2) -0.017(2)
O4 0.050(2) 0.082(2) 0.111(3) -0.018(2) -0.001(2) -0.010(2)
O5 0.073(2) 0.069(2) 0.080(2) -0.032(2) -0.009(2) 0.008(2)
O6 0.055(2) 0.068(2) 0.080(3) -0.008(2) -0.004(2) -0.018(2)
N7 0.079(3) 0.074(3) 0.091(3) -0.034(2) -0.021(3) 0.010(3)
N8 0.063(3) 0.090(3) 0.083(3) -0.011(2) -0.013(2) -0.009(3)
C9 0.056(3) 0.072(3) 0.056(3) -0.019(2) 0.003(2) -0.004(2)
C10 0.057(3) 0.069(3) 0.049(2) -0.021(2) 0.003(2) -0.003(2)
C11 0.067(3) 0.083(4) 0.070(3) -0.002(3) 0.015(2) -0.015(3)
C12 0.102(4) 0.060(3) 0.088(4) -0.009(3) 0.017(3) -0.013(3)
C13 0.105(4) 0.059(3) 0.077(3) -0.025(3) 0.010(3) -0.001(2)
C14 0.078(3) 0.068(3) 0.063(3) -0.028(2) 0.013(2) 0.001(2)
C15 0.057(2) 0.060(3) 0.047(2) -0.015(2) 0.002(2) -0.006(2)
C16 0.054(2) 0.058(3) 0.061(3) -0.018(2) 0.003(2) -0.004(2)
C17 0.062(3) 0.071(3) 0.064(3) -0.031(3) 0.005(3) -0.001(3)
C18 0.076(3) 0.069(3) 0.067(3) -0.037(3) -0.003(3) 0.001(3)
C19 0.070(3) 0.075(3) 0.063(3) -0.033(3) 0.005(3) -0.002(3)
C20 0.070(3) 0.050(3) 0.061(3) -0.023(2) 0.012(3) -0.002(2)
C21 0.066(3) 0.080(4) 0.066(3) -0.036(3) 0.007(3) -0.008(3)
C22 0.064(3) 0.079(4) 0.068(3) -0.006(3) 0.007(3) -0.005(3)
C23 0.105(4) 0.056(3) 0.072(3) -0.026(3) 0.023(3) -0.012(3)
C24 0.084(4) 0.075(4) 0.068(3) -0.041(3) 0.007(3) -0.019(3)
C25 0.073(3) 0.071(3) 0.057(3) -0.028(3) 0.002(2) -0.004(2)
C26 0.055(3) 0.062(3) 0.057(3) -0.004(2) 0.008(3) -0.008(2)
C27 0.059(3) 0.076(4) 0.067(3) 0.002(3) -0.002(2) -0.008(3)
C28 0.053(3) 0.083(4) 0.066(3) -0.006(3) 0.005(2) -0.008(3)
C29 0.064(3) 0.058(3) 0.056(3) 0.005(3) 0.011(3) -0.006(2)
C30 0.058(3) 0.086(4) 0.062(3) 0.002(3) -0.001(2) -0.016(3)
C31 0.066(3) 0.090(4) 0.064(3) 0.000(3) 0.001(3) 0.012(3)
C32 0.086(4) 0.053(3) 0.087(4) -0.002(3) 0.023(3) 0.012(3)
C33 0.075(4) 0.076(4) 0.080(4) -0.027(3) 0.015(3) -0.005(3)
C34 0.051(3) 0.079(4) 0.066(3) -0.007(2) 0.007(2) -0.004(3)

loop_
_atom_type_symbol
_atom_type_description
_atom_type_scat_dispersion_real
_atom_type_scat_dispersion_imag
_atom_type_scat_source
C C 0.003 0.002
;International Tables for Crystallography
(1992, Vol. C)
;
H H 0.000 0.000
;International Tables for Crystallography
(1992, Vol. C)
;
N N 0.006 0.003
;International Tables for Crystallography
(1992, Vol. C)
;
O O 0.011 0.006
;International Tables for Crystallography
(1992, Vol. C)
;

loop_
_geom_angle_atom_site_label_1
_geom_angle_atom_site_label_2
_geom_angle_atom_site_label_3
_geom_angle
_geom_angle_site_symmetry_1
_geom_angle_site_symmetry_2
_geom_angle_site_symmetry_3
_geom_angle_publ_flag
C9 O2 H2 118(2) 1_555 1_555 1_555 no
C16 O3 H3 113(3) 1_555 1_555 1_555 no
C17 N7 H7A 121 1_555 1_555 1_555 no
C17 N7 H7B 119 1_555 1_555 1_555 no
H7A N7 H7B 120 1_555 1_555 1_555 no
C26 N8 H8A 121 1_555 1_555 1_555 no
C26 N8 H8B 120 1_555 1_555 1_555 no
H8A N8 H8B 119 1_555 1_555 1_555 no
O1 C9 O2 123.0(5) 1_555 1_555 1_555 no
O1 C9 C10 123.5(4) 1_555 1_555 1_555 no
O2 C9 C10 113.5(4) 1_555 1_555 1_555 no
C9 C10 C11 119.3(5) 1_555 1_555 1_555 no
C9 C10 C15 121.3(4) 1_555 1_555 1_555 no
C11 C10 C15 119.4(5) 1_555 1_555 1_555 no
C10 C11 C12 119.9(5) 1_555 1_555 1_555 no
C10 C11 H11 121 1_555 1_555 1_555 no
C12 C11 H11 120 1_555 1_555 1_555 no
C11 C12 C13 120.5(5) 1_555 1_555 1_555 no
C11 C12 H12 120 1_555 1_555 1_555 no
C13 C12 H12 119 1_555 1_555 1_555 no
C12 C13 C14 120.4(5) 1_555 1_555 1_555 no
C12 C13 H13 119 1_555 1_555 1_555 no
C14 C13 H13 120 1_555 1_555 1_555 no
C13 C14 C15 119.8(5) 1_555 1_555 1_555 no
C13 C14 H14 120 1_555 1_555 1_555 no
C15 C14 H14 121 1_555 1_555 1_555 no
C10 C15 C14 120.0(4) 1_555 1_555 1_555 no
C10 C15 C16 121.7(4) 1_555 1_555 1_555 no
C14 C15 C16 118.3(4) 1_555 1_555 1_555 no
O3 C16 O4 123.7(4) 1_555 1_555 1_555 no
O3 C16 C15 113.2(3) 1_555 1_555 1_555 no
O4 C16 C15 123.1(4) 1_555 1_555 1_555 no
O5 C17 N7 119.1(5) 1_555 1_555 1_555 no
O5 C17 C18 122.2(4) 1_555 1_555 1_555 no
N7 C17 C18 118.7(5) 1_555 1_555 1_555 no
O5* C17* N7* 122(3) 1_555 1_555 1_555 no
O5* C17* C18* 130(2) 1_555 1_555 1_555 no
N7* C17* C18* 106(3) 1_555 1_555 1_555 no
C17 C18 C19 123.7(5) 1_555 1_555 1_555 no
C17 C18 H18 121 1_555 1_555 1_555 no
C19 C18 H18 116 1_555 1_555 1_555 no
C17* C18* C19* 106(2) 1_555 1_555 1_555 no
C17* C18* C27* 107(2) 1_555 1_555 1_555 no
C19* C18* C27* 84(2) 1_555 1_555 1_555 no
C18 C19 C20 128.0(5) 1_555 1_555 1_555 no
C18 C19 H19 115 1_555 1_555 1_555 no
C20 C19 H19 117 1_555 1_555 1_555 no
C18* C19* C20* 113(3) 1_555 1_555 1_555 no
C18* C19* C28* 94(3) 1_555 1_555 1_555 no
C20* C19* C28* 114(3) 1_555 1_555 1_555 no
C19 C20 C21 120.1(5) 1_555 1_555 1_555 no
C19 C20 C25 122.9(4) 1_555 1_555 1_555 no
C21 C20 C25 116.9(5) 1_555 1_555 1_555 no
C20 C21 C22 121.3(5) 1_555 1_555 1_555 no
C20 C21 H21 119 1_555 1_555 1_555 no
C22 C21 H21 119 1_555 1_555 1_555 no
C21 C22 C23 120.6(4) 1_555 1_555 1_555 no
C21 C22 H22 119 1_555 1_555 1_555 no
C23 C22 H22 121 1_555 1_555 1_555 no
C22 C23 C24 118.0(5) 1_555 1_555 1_555 no
C22 C23 H23 121 1_555 1_555 1_555 no
C24 C23 H23 121 1_555 1_555 1_555 no
C23 C24 C25 121.1(5) 1_555 1_555 1_555 no
C23 C24 H24 120 1_555 1_555 1_555 no
C25 C24 H24 119 1_555 1_555 1_555 no
C20 C25 C24 122.0(4) 1_555 1_555 1_555 no
C20 C25 H25 119 1_555 1_555 1_555 no
C24 C25 H25 119 1_555 1_555 1_555 no
O6 C26 N8 118.8(5) 1_555 1_555 1_555 no
O6 C26 C27 122.9(5) 1_555 1_555 1_555 no
N8 C26 C27 118.3(4) 1_555 1_555 1_555 no
O6* C26* N8* 121(4) 1_555 1_555 1_555 no
O6* C26* C27* 107(3) 1_555 1_555 1_555 no
N8* C26* C27* 130(3) 1_555 1_555 1_555 no
C26 C27 C28 123.7(4) 1_555 1_555 1_555 no
C26 C27 H27 121 1_555 1_555 1_555 no
C28 C27 H27 116 1_555 1_555 1_555 no
C18* C27* C26* 118(2) 1_555 1_555 1_555 no
C18* C27* C28* 94(3) 1_555 1_555 1_555 no
C26* C27* C28* 112(2) 1_555 1_555 1_555 no
C27 C28 C29 128.4(4) 1_555 1_555 1_555 no
C27 C28 H28 115 1_555 1_555 1_555 no
C29 C28 H28 117 1_555 1_555 1_555 no
C19* C28* C27* 84(2) 1_555 1_555 1_555 no
C19* C28* C29* 125(4) 1_555 1_555 1_555 no
C27* C28* C29* 118(3) 1_555 1_555 1_555 no
C28 C29 C30 123.3(5) 1_555 1_555 1_555 no
C28 C29 C34 121.3(4) 1_555 1_555 1_555 no
C30 C29 C34 115.4(5) 1_555 1_555 1_555 no
C29 C30 C31 121.4(5) 1_555 1_555 1_555 no
C29 C30 H30 119 1_555 1_555 1_555 no
C31 C30 H30 119 1_555 1_555 1_555 no
C30 C31 C32 121.3(5) 1_555 1_555 1_555 no
C30 C31 H31 119 1_555 1_555 1_555 no
C32 C31 H31 120 1_555 1_555 1_555 no
C31 C32 C33 119.2(5) 1_555 1_555 1_555 no
C31 C32 H32 120 1_555 1_555 1_555 no
C33 C32 H32 121 1_555 1_555 1_555 no
C32 C33 C34 120.1(5) 1_555 1_555 1_555 no
C32 C33 H33 120 1_555 1_555 1_555 no
C34 C33 H33 120 1_555 1_555 1_555 no
C29 C34 C33 122.5(4) 1_555 1_555 1_555 no
C29 C34 H34 119 1_555 1_555 1_555 no
C33 C34 H34 118 1_555 1_555 1_555 no

loop_
_geom_bond_atom_site_label_1
_geom_bond_atom_site_label_2
_geom_bond_distance
_geom_bond_publ_flag
O1 C9 1.209(6) no
O2 C9 1.319(5) no
O2 H2 1.02(7) no
O3 C16 1.313(6) no
O3 H3 0.99(7) no
O4 C16 1.205(5) no
O5 C17 1.277(7) no
O5* C17* 1.22(5) no
O6 C26 1.273(5) no
O6* C26* 1.23(4) no
N7 C17 1.333(6) no
N7 H7A 0.87 no
N7 H7B 0.87 no
N7* C17* 1.32(4) no
N8 C26 1.339(7) no
N8 H8A 0.88 no
N8 H8B 0.87 no
N8* C26* 1.32(6) no
C9 C10 1.472(7) no
C10 C11 1.398(6) no
C10 C15 1.395(7) no
C11 C12 1.387(9) no
C11 H11 0.96 no
C12 C13 1.37(1) no
C12 H12 0.96 no
C13 C14 1.393(7) no
C13 H13 0.96 no
C14 C15 1.388(7) no
C14 H14 0.96 no
C15 C16 1.480(6) no
C17 C18 1.416(8) no
C17* C18* 1.50(4) no
C18 C19 1.339(6) no
C18 H18 0.97 no
C18* C19* 1.55(5) yes
C18* C27* 1.56(6) yes
C19 C20 1.473(7) no
C19 H19 0.97 no
C19* C20* 1.51(7) no
C19* C28* 1.57(6) yes
C20 C21 1.405(7) no
C20 C25 1.367(8) no
C21 C22 1.365(8) no
C21 H21 0.96 no
C22 C23 1.390(8) no
C22 H22 0.95 no
C23 C24 1.373(7) no
C23 H23 0.94 no
C24 C25 1.368(8) no
C24 H24 0.95 no
C25 H25 0.96 no
C26 C27 1.411(7) no
C26* C27* 1.50(5) no
C27 C28 1.338(8) no
C27 H27 0.97 no
C27* C28* 1.55(5) yes
C28 C29 1.468(8) no
C28 H28 0.97 no
C28* C29* 1.52(6) no
C29 C30 1.418(6) no
C29 C34 1.396(8) no
C30 C31 1.365(8) no
C30 H30 0.95 no
C31 C32 1.360(9) no
C31 H31 0.96 no
C32 C33 1.380(7) no
C32 H32 0.94 no
C33 C34 1.368(8) no
C33 H33 0.95 no
C34 H34 0.96 no

loop_
_geom_hbond_atom_site_label_D
_geom_hbond_atom_site_label_H
_geom_hbond_atom_site_label_A
_geom_hbond_distance_DH
_geom_hbond_distance_HA
_geom_hbond_distance_DA
_geom_hbond_angle_DHA
_geom_hbond_site_symmetry_A
O2 H2 O5 1.02(7) 1.50(7) 2.513(6) 172(6) .
O2 H2 O5* 1.02(7) 2.09(7) 3.08(4) 164(5) .
O3 H3 O6 0.99(7) 1.55(7) 2.534(5) 169(6) .
O3 H3 O6* 0.99(7) 1.90(8) 2.83(4) 155(5) .
N7 H7A O1 0.87 2.01 2.861(6) 167 .
N7 H7B O6 0.87 2.19 3.028(6) 162 2_555
N8 H8A O4 0.87 1.99 2.860(6) 170 .
N8 H8B O5 0.87 2.20 3.025(5) 158 2_656
